data_2202039
loop_
_publ_author_name
'Alaoui Tahiri, Aziz'
'Ouarsal, Rachid'
'Lachkar, Mohammed'
'Zavalij, Peter Y.'
'El Bali, Brahim'

_publ_section_title
;
Dipotassium zinc bis(dihydrogendiphosphate) dihydrate,
K~2~Zn(H~2~P~2~O~7~)~2~.2H~2~O
;
_journal_name_full 'Acta Crystallographica, Section E'
_journal_page_first i50
_journal_page_last i52
_journal_paper_doi 10.1107/S1600536803005440
_journal_volume 59
_journal_year 2003
_chemical_formula_iupac 'K2 Zn (H2 P2 O7)2, 2H2 O'
_chemical_formula_moiety '(K +)2, Zn 2+, (H2 O7 P2 2-)2, 2(H2 O)'
_chemical_formula_structural 'K2 Zn2 (H2 P2 O7)2 (H2 O)2'
_chemical_formula_sum 'H8 K2 O16 P4 Zn'
_chemical_formula_weight 531.51
_chemical_name_common 'potasium zinc dihydrogendiphosphate hydrate'
_space_group_IT_number 2
_space_group_name_Hall '-P 1'
_space_group_name_H-M_alt 'P -1'
_symmetry_cell_setting triclinic
_symmetry_space_group_name_Hall '-P 1'
_symmetry_space_group_name_H-M 'P -1'
_cell_angle_alpha 80.753(8)
_cell_angle_beta 72.547(8)
_cell_angle_gamma 83.442(8)
_cell_formula_units_Z 1
_cell_length_a 6.827(3)
_cell_length_b 7.333(3)
_cell_length_c 7.570(3)
_cell_measurement_temperature 292(2)
_cell_volume 356.0(2)
_diffrn_ambient_temperature 292(2)
_exptl_crystal_density_diffrn 2.479
_cod_depositor_comments
;
The following automatic conversions were performed:
'_geom_bond_publ_flag' value 'Yes' changed to 'yes' according to
'/home/saulius/struct/CIF-dictionaries/cif_core.dic' dictionary named
'cif_core.dic' version 2.4.1 from 2010-06-29 (22 times).

Automatic conversion script
Id: cif_fix_enum 1527 2010-12-29 10:47:43Z saulius 
;
_cod_database_code 2202039

loop_
_symmetry_equiv_pos_as_xyz
'x, y, z'
'-x, -y, -z'

loop_
_atom_site_label
_atom_site_fract_x
_atom_site_fract_y
_atom_site_fract_z
_atom_site_U_iso_or_equiv
_atom_site_adp_type
_atom_site_calc_flag
_atom_site_refinement_flags
_atom_site_occupancy
_atom_site_disorder_assembly
_atom_site_disorder_group
_atom_site_type_symbol
K1 0.89203(18) 0.26588(17) 0.70406(16) 0.0330(3) Uani d . 1 . . K
Zn1 0.5000 0.5000 0.5000 0.0172(2) Uani d S 1 . . Zn
O1W 0.5496(5) 0.7084(5) 0.2659(4) 0.0249(8) Uani d D 1 . . O
H1W 0.6116 0.6620 0.1712 0.06(2) Uiso calc RD 1 . . H
H2W 0.5971 0.7950 0.2787 0.10(3) Uiso calc RD 1 . . H
P1 0.32331(18) 0.27285(18) 0.24797(16) 0.0165(3) Uani d . 1 . . P
P2 0.75109(18) 0.18972(18) 0.24168(16) 0.0157(3) Uani d . 1 . . P
O1 0.5623(4) 0.2317(5) 0.1528(4) 0.0222(8) Uani d . 1 . . O
O2 0.2936(5) 0.3926(4) 0.3967(4) 0.0189(7) Uani d . 1 . . O
O3 0.2376(4) 0.3499(5) 0.0907(4) 0.0216(8) Uani d . 1 . . O
O4 0.2362(5) 0.0815(5) 0.3359(5) 0.0246(8) Uani d D 1 . . O
H4 0.2492 0.0549 0.4414 0.10(3) Uiso calc RD 1 . . H
O5 0.7418(5) 0.3276(5) 0.3708(4) 0.0223(8) Uani d . 1 . . O
O6 0.9303(5) 0.2144(5) 0.0615(4) 0.0220(8) Uani d D 1 . . O
H6 1.0168 0.2738 0.0775 0.07(2) Uiso calc RD 1 . . H
O7 0.7467(5) -0.0092(5) 0.3307(4) 0.0257(8) Uani d . 1 . . O

loop_
_atom_site_aniso_label
_atom_site_aniso_U_11
_atom_site_aniso_U_22
_atom_site_aniso_U_33
_atom_site_aniso_U_12
_atom_site_aniso_U_13
_atom_site_aniso_U_23
K1 0.0422(7) 0.0272(7) 0.0347(7) 0.0050(6) -0.0193(6) -0.0088(6)
Zn1 0.0218(4) 0.0135(4) 0.0199(4) -0.0022(3) -0.0085(3) -0.0069(3)
O1W 0.034(2) 0.019(2) 0.022(2) -0.0068(17) -0.0057(16) -0.0045(16)
P1 0.0189(6) 0.0152(7) 0.0182(6) -0.0025(5) -0.0077(5) -0.0053(5)
P2 0.0181(6) 0.0147(7) 0.0163(6) -0.0024(5) -0.0055(5) -0.0059(5)
O1 0.0193(18) 0.031(2) 0.0200(18) -0.0003(15) -0.0082(14) -0.0106(15)
O2 0.0205(17) 0.0159(18) 0.0261(18) -0.0012(14) -0.0096(14) -0.0135(14)
O3 0.0223(18) 0.025(2) 0.0206(17) -0.0045(15) -0.0114(15) 0.0016(15)
O4 0.039(2) 0.0161(19) 0.0243(19) -0.0084(16) -0.0157(16) -0.0006(15)
O5 0.0259(18) 0.0209(19) 0.0261(18) -0.0024(15) -0.0102(15) -0.0144(15)
O6 0.0221(18) 0.028(2) 0.0192(18) -0.0107(16) -0.0051(14) -0.0083(15)
O7 0.036(2) 0.020(2) 0.0218(18) -0.0059(16) -0.0102(16) 0.0004(15)

loop_
_geom_bond_atom_site_label_1
_geom_bond_atom_site_label_2
_geom_bond_site_symmetry_2
_geom_bond_distance
_geom_bond_publ_flag
K1 O6 1_556 2.757(3) yes
K1 O2 2_666 2.775(3) yes
K1 O4 2_656 2.874(4) yes
K1 O7 2_756 2.899(4) yes
K1 O1W 2_666 2.941(4) yes
K1 O5 . 2.949(3) yes
K1 O2 1_655 3.139(3) yes
K1 O3 2_666 3.339(4) yes
Zn1 O5 2_666 2.057(3) yes
Zn1 O5 . 2.057(3) yes
Zn1 O2 2_666 2.080(3) yes
Zn1 O2 . 2.080(3) yes
Zn1 O1W 2_666 2.116(3) yes
Zn1 O1W . 2.116(3) yes
P1 O3 . 1.485(3) yes
P1 O2 . 1.490(3) yes
P1 O4 . 1.556(3) yes
P1 O1 . 1.589(3) yes
P2 O7 . 1.505(3) yes
P2 O5 . 1.499(3) yes
P2 O6 . 1.536(3) yes
P2 O1 . 1.603(3) yes
